data_7052167
loop_
_publ_author_name
'Gautrot, Julien E.'
'Hodge, Philip'
'Cupertino, Domenico'
'Helliwell, Madeleine'

_publ_section_title
;
 2,6-Diaryl-9,10-anthraquinones as models for electron-accepting
 polymers
;
_journal_issue 9
_journal_name_full 'New Journal of Chemistry'
_journal_page_first 1585
_journal_paper_doi 10.1039/b701257h
_journal_volume 31
_journal_year 2007
_chemical_formula_sum 'C22 H12 O2 S2'
_chemical_formula_weight 372.44
_chemical_name_systematic
;
?
;
_space_group_IT_number 2
_symmetry_cell_setting triclinic
_symmetry_space_group_name_Hall '-P 1'
_symmetry_space_group_name_H-M 'P -1'
_atom_sites_solution_hydrogens geom
_atom_sites_solution_primary direct
_atom_sites_solution_secondary difmap
_audit_creation_method SHELXL-97
_cell_angle_alpha 97.506(4)
_cell_angle_beta 92.789(4)
_cell_angle_gamma 90.580(4)
_cell_formula_units_Z 2
_cell_length_a 5.6860(15)
_cell_length_b 10.210(3)
_cell_length_c 14.072(4)
_cell_measurement_reflns_used 2201
_cell_measurement_temperature 100(2)
_cell_measurement_theta_max 26.38
_cell_measurement_theta_min 2.64
_cell_volume 808.9(4)
_computing_cell_refinement 'Bruker SMART'
_computing_data_collection 'Bruker SMART'
_computing_data_reduction 'Bruker SAINT'
_computing_molecular_graphics 'Bruker SHELXTL'
_computing_publication_material 'Bruker SHELXTL'
_computing_structure_refinement 'SHELXL-97 (Sheldrick, 1997)'
_computing_structure_solution 'SHELXS-97 (Sheldrick, 1990)'
_diffrn_ambient_temperature 100(2)
_diffrn_measured_fraction_theta_full 0.978
_diffrn_measured_fraction_theta_max 0.978
_diffrn_measurement_device_type 'CCD area detector'
_diffrn_measurement_method 'phi and omega scans'
_diffrn_radiation_monochromator graphite
_diffrn_radiation_source 'fine-focus sealed tube'
_diffrn_radiation_type MoK\a
_diffrn_radiation_wavelength 0.71073
_diffrn_reflns_av_R_equivalents 0.0431
_diffrn_reflns_av_sigmaI/netI 0.0626
_diffrn_reflns_limit_h_max 6
_diffrn_reflns_limit_h_min -7
_diffrn_reflns_limit_k_max 12
_diffrn_reflns_limit_k_min -12
_diffrn_reflns_limit_l_max 17
_diffrn_reflns_limit_l_min -17
_diffrn_reflns_number 6461
_diffrn_reflns_theta_full 26.47
_diffrn_reflns_theta_max 26.47
_diffrn_reflns_theta_min 1.46
_exptl_absorpt_coefficient_mu 0.344
_exptl_absorpt_correction_type none
_exptl_crystal_colour Yellow
_exptl_crystal_density_diffrn 1.529
_exptl_crystal_density_method 'not measured'
_exptl_crystal_description Plate
_exptl_crystal_F_000 384
_exptl_crystal_size_max 0.40
_exptl_crystal_size_mid 0.20
_exptl_crystal_size_min 0.05
_refine_diff_density_max 0.474
_refine_diff_density_min -0.500
_refine_diff_density_rms 0.066
_refine_ls_extinction_method none
_refine_ls_goodness_of_fit_ref 0.958
_refine_ls_hydrogen_treatment constr
_refine_ls_matrix_type full
_refine_ls_number_parameters 243
_refine_ls_number_reflns 3252
_refine_ls_number_restraints 16
_refine_ls_restrained_S_all 1.048
_refine_ls_R_factor_all 0.0605
_refine_ls_R_factor_gt 0.0428
_refine_ls_shift/su_max 0.000
_refine_ls_shift/su_mean 0.000
_refine_ls_structure_factor_coef Fsqd
_refine_ls_weighting_details 'calc w=1/[\s^2^(Fo^2^)+(0.0577P)^2^+0.0000P] where P=(Fo^2^+2Fc^2^)/3'
_refine_ls_weighting_scheme calc
_refine_ls_wR_factor_gt 0.0987
_refine_ls_wR_factor_ref 0.1085
_reflns_number_gt 2373
_reflns_number_total 3252
_reflns_threshold_expression >2sigma(I)
_cod_data_source_file b701257h.txt
_cod_data_source_block s1876m
_cod_depositor_comments
;
The following automatic conversions were performed:
'_symmetry_cell_setting' value 'Triclinic' changed to 'triclinic'
according to '/home/saulius/struct/CIF-dictionaries/cif_core.dic'
dictionary named 'cif_core.dic' version 2.4.1 from 2010-06-29.

Automatic conversion script
Id: cif_fix_enum 1527 2010-12-29 10:47:43Z saulius 
;
_cod_original_cell_volume 808.8(4)
_cod_original_sg_symbol_H-M P-1
_cod_database_code 7052167

loop_
_symmetry_equiv_pos_as_xyz
'x, y, z'
'-x, -y, -z'

loop_
_atom_site_label
_atom_site_type_symbol
_atom_site_fract_x
_atom_site_fract_y
_atom_site_fract_z
_atom_site_U_iso_or_equiv
_atom_site_adp_type
_atom_site_occupancy
_atom_site_symmetry_multiplicity
_atom_site_calc_flag
_atom_site_refinement_flags
_atom_site_disorder_assembly
_atom_site_disorder_group
S1 S 0.18688(12) 0.52338(7) 0.90038(5) 0.0195(2) Uani 0.878(2) 1 d PD A 1
C3A C 0.245(3) 0.5325(13) 0.8815(14) 0.020 Uiso 0.122(2) 1 d PD A 2
H3A H 0.1182 0.5069 0.9168 0.024 Uiso 0.122(2) 1 calc PR A 2
O1 O 0.6681(3) 0.73654(18) 0.58331(13) 0.0322(5) Uani 1 1 d . C .
C1 C 0.2391(5) 0.6553(3) 0.84274(18) 0.0271(6) Uani 1 1 d D . .
H1 H 0.1349 0.7273 0.8417 0.032 Uiso 1 1 calc R A 1
C2 C 0.4436(5) 0.6473(2) 0.79863(18) 0.0278(6) Uani 1 1 d D A .
H2 H 0.4975 0.7112 0.7610 0.033 Uiso 1 1 calc R B 1
C3 C 0.5684(7) 0.5338(4) 0.8145(3) 0.020 Uiso 0.878(2) 1 d PD A 1
H3 H 0.7214 0.5158 0.7924 0.024 Uiso 0.878(2) 1 calc PR A 1
S1A S 0.5847(12) 0.5203(6) 0.7978(4) 0.020 Uiso 0.122(2) 1 d PD A 2
C4 C 0.4434(4) 0.4484(2) 0.86688(16) 0.0192(5) Uani 1 1 d D . .
C5 C 0.5110(4) 0.3197(2) 0.89280(16) 0.0182(5) Uani 1 1 d . A .
C6 C 0.3765(4) 0.2539(2) 0.95312(16) 0.0193(5) Uani 1 1 d . . .
H6 H 0.2402 0.2947 0.9791 0.023 Uiso 1 1 calc R A .
C7 C 0.4390(4) 0.1300(2) 0.97563(16) 0.0174(5) Uani 1 1 d . A .
C8 C 0.6387(4) 0.0685(2) 0.93719(16) 0.0176(5) Uani 1 1 d . . .
C9 C 0.7748(4) 0.1340(2) 0.87770(17) 0.0204(5) Uani 1 1 d . A .
H9 H 0.9115 0.0935 0.8519 0.024 Uiso 1 1 calc R . .
C10 C 0.7123(4) 0.2570(2) 0.85623(16) 0.0204(5) Uani 1 1 d . . .
H10 H 0.8073 0.3004 0.8158 0.025 Uiso 1 1 calc R A .
C11 C 0.2929(4) 0.0645(2) 1.04184(17) 0.0193(5) Uani 1 1 d . . .
S2 S 0.1219(2) 0.99253(19) 0.38324(16) 0.0258(4) Uani 0.573(3) 1 d PD C 3
C14A C 0.0669(19) 0.9788(11) 0.3785(9) 0.027 Uiso 0.427(3) 1 d PD C 4
H14A H 0.2160 1.0034 0.4095 0.032 Uiso 0.427(3) 1 calc PR C 4
O2 O 0.1241(3) 0.12055(16) 1.07815(12) 0.0254(4) Uani 1 1 d . A .
C12 C -0.0914(5) 1.0715(3) 0.33514(19) 0.0318(6) Uani 1 1 d D . .
H12 H -0.0774 1.1630 0.3296 0.038 Uiso 1 1 calc R C 3
C13 C -0.2878(5) 1.0016(3) 0.30365(19) 0.0351(7) Uani 1 1 d D C .
H13 H -0.4234 1.0343 0.2730 0.042 Uiso 1 1 calc R D 3
C14 C -0.2550(16) 0.8631(10) 0.3255(7) 0.027 Uiso 0.573(3) 1 d PD C 3
H14 H -0.3705 0.7944 0.3123 0.032 Uiso 0.573(3) 1 calc PR C 3
S2A S -0.3010(4) 0.8497(3) 0.3132(2) 0.0307(6) Uani 0.427(3) 1 d PD C 4
C15 C -0.0309(4) 0.8487(2) 0.36814(17) 0.0245(6) Uani 1 1 d D . .
C16 C 0.0716(4) 0.7279(2) 0.39559(17) 0.0233(6) Uani 1 1 d . C .
C17 C -0.0264(4) 0.6034(2) 0.36057(17) 0.0245(6) Uani 1 1 d . . .
H17 H -0.1685 0.5977 0.3217 0.029 Uiso 1 1 calc R C .
C18 C 0.0797(4) 0.4891(2) 0.38153(17) 0.0237(6) Uani 1 1 d . C .
H18 H 0.0105 0.4058 0.3567 0.028 Uiso 1 1 calc R . .
C19 C 0.2872(4) 0.4943(2) 0.43872(16) 0.0227(6) Uani 1 1 d . . .
C20 C 0.3811(4) 0.6181(2) 0.47744(16) 0.0218(5) Uani 1 1 d . C .
C21 C 0.2745(4) 0.7333(3) 0.45626(17) 0.0244(6) Uani 1 1 d . . .
H21 H 0.3401 0.8166 0.4833 0.029 Uiso 1 1 calc R C .
C22 C 0.5951(4) 0.6289(2) 0.54343(17) 0.0239(6) Uani 1 1 d . . .

loop_
_atom_site_aniso_label
_atom_site_aniso_U_11
_atom_site_aniso_U_22
_atom_site_aniso_U_33
_atom_site_aniso_U_23
_atom_site_aniso_U_13
_atom_site_aniso_U_12
S1 0.0141(4) 0.0243(4) 0.0217(4) 0.0065(3) 0.0067(3) 0.0047(3)
O1 0.0319(11) 0.0274(10) 0.0356(11) -0.0004(8) -0.0035(8) -0.0047(8)
C1 0.0277(14) 0.0259(14) 0.0262(14) 0.0001(11) -0.0057(11) 0.0102(11)
C2 0.0333(15) 0.0273(15) 0.0244(14) 0.0091(11) 0.0004(12) -0.0016(12)
C4 0.0155(12) 0.0234(13) 0.0182(12) 0.0007(10) 0.0005(9) 0.0035(10)
C5 0.0151(12) 0.0218(13) 0.0174(12) 0.0017(10) -0.0006(9) 0.0028(10)
C6 0.0151(12) 0.0230(13) 0.0193(12) 0.0004(10) 0.0020(9) 0.0046(10)
C7 0.0140(11) 0.0206(12) 0.0172(12) 0.0008(10) -0.0003(9) 0.0027(9)
C8 0.0135(11) 0.0210(13) 0.0178(12) 0.0005(10) 0.0000(9) 0.0026(10)
C9 0.0146(12) 0.0249(13) 0.0214(12) 0.0009(10) 0.0033(10) 0.0040(10)
C10 0.0169(12) 0.0248(13) 0.0202(12) 0.0039(10) 0.0038(10) 0.0008(10)
C11 0.0152(12) 0.0206(13) 0.0214(12) -0.0005(10) 0.0022(10) 0.0039(10)
S2 0.0221(9) 0.0244(8) 0.0310(7) 0.0030(5) 0.0030(7) -0.0013(6)
O2 0.0205(9) 0.0254(9) 0.0323(10) 0.0064(8) 0.0118(8) 0.0095(7)
C12 0.0385(16) 0.0246(14) 0.0322(15) 0.0007(12) 0.0092(13) 0.0000(12)
C13 0.0279(15) 0.0458(18) 0.0313(15) 0.0034(13) -0.0005(12) 0.0064(13)
S2A 0.0264(13) 0.0323(12) 0.0332(13) 0.0061(9) -0.0050(8) -0.0076(9)
C15 0.0263(14) 0.0279(14) 0.0189(12) 0.0006(11) 0.0049(11) 0.0002(11)
C16 0.0234(13) 0.0275(14) 0.0197(12) 0.0028(10) 0.0084(10) -0.0013(11)
C17 0.0223(13) 0.0299(14) 0.0213(13) 0.0020(11) 0.0044(10) -0.0007(11)
C18 0.0260(14) 0.0252(14) 0.0192(12) -0.0008(10) 0.0056(10) -0.0050(11)
C19 0.0232(13) 0.0291(14) 0.0160(12) 0.0022(10) 0.0053(10) -0.0025(11)
C20 0.0234(13) 0.0247(14) 0.0176(12) 0.0023(10) 0.0064(10) -0.0020(11)
C21 0.0263(14) 0.0263(14) 0.0202(12) -0.0004(10) 0.0066(10) -0.0047(11)
C22 0.0269(14) 0.0245(14) 0.0200(12) -0.0002(10) 0.0074(11) -0.0053(11)

loop_
_atom_type_symbol
_atom_type_description
_atom_type_scat_dispersion_real
_atom_type_scat_dispersion_imag
_atom_type_scat_source
C C 0.0033 0.0016 'International Tables Vol C Tables 4.2.6.8 and 6.1.1.4'
H H 0.0000 0.0000 'International Tables Vol C Tables 4.2.6.8 and 6.1.1.4'
O O 0.0106 0.0060 'International Tables Vol C Tables 4.2.6.8 and 6.1.1.4'
S S 0.1246 0.1234 'International Tables Vol C Tables 4.2.6.8 and 6.1.1.4'

loop_
_geom_angle_atom_site_label_1
_geom_angle_atom_site_label_2
_geom_angle_atom_site_label_3
_geom_angle
_geom_angle_site_symmetry_1
_geom_angle_site_symmetry_3
_geom_angle_publ_flag
C1 S1 C4 93.33(12) . . ?
C4 C3A C1 119.8(10) . . ?
C4 C3A H3A 120.1 . . ?
C1 C3A H3A 120.1 . . ?
C2 C1 C3A 99.1(6) . . ?
C2 C1 S1 112.7(2) . . ?
C3A C1 S1 13.7(5) . . ?
C2 C1 H1 123.6 . . ?
C3A C1 H1 137.2 . . ?
S1 C1 H1 123.6 . . ?
C1 C2 C3 112.2(3) . . ?
C1 C2 S1A 118.5(3) . . ?
C3 C2 S1A 9.6(3) . . ?
C1 C2 H2 123.9 . . ?
C3 C2 H2 123.9 . . ?
S1A C2 H2 117.1 . . ?
C2 C3 C4 113.4(3) . . ?
C2 C3 H3 123.3 . . ?
C4 C3 H3 123.3 . . ?
C2 S1A C4 100.2(3) . . ?
C3 C4 C3A 95.3(6) . . ?
C3 C4 C5 129.0(2) . . ?
C3A C4 C5 135.7(6) . . ?
C3 C4 S1A 9.6(3) . . ?
C3A C4 S1A 101.6(6) . . ?
C5 C4 S1A 122.2(3) . . ?
C3 C4 S1 108.1(2) . . ?
C3A C4 S1 12.9(5) . . ?
C5 C4 S1 122.87(17) . . ?
S1A C4 S1 114.6(3) . . ?
C6 C5 C10 117.9(2) . . ?
C6 C5 C4 121.5(2) . . ?
C10 C5 C4 120.6(2) . . ?
C7 C6 C5 121.1(2) . . ?
C7 C6 H6 119.4 . . ?
C5 C6 H6 119.4 . . ?
C6 C7 C8 120.0(2) . . ?
C6 C7 C11 119.3(2) . . ?
C8 C7 C11 120.7(2) . . ?
C9 C8 C7 119.2(2) . . ?
C9 C8 C11 119.5(2) . 2_657 ?
C7 C8 C11 121.3(2) . 2_657 ?
C10 C9 C8 120.4(2) . . ?
C10 C9 H9 119.8 . . ?
C8 C9 H9 119.8 . . ?
C9 C10 C5 121.4(2) . . ?
C9 C10 H10 119.3 . . ?
C5 C10 H10 119.3 . . ?
O2 C11 C8 121.4(2) . 2_657 ?
O2 C11 C7 120.6(2) . . ?
C8 C11 C7 118.00(19) 2_657 . ?
C12 S2 C15 93.02(15) . . ?
C15 C14A C12 111.9(7) . . ?
C15 C14A H14A 124.1 . . ?
C12 C14A H14A 124.1 . . ?
C13 C12 C14A 106.1(5) . . ?
C13 C12 S2 117.2(2) . . ?
C14A C12 S2 11.3(4) . . ?
C13 C12 H12 121.4 . . ?
C14A C12 H12 132.5 . . ?
S2 C12 H12 121.4 . . ?
C12 C13 C14 107.8(4) . . ?
C12 C13 S2A 119.4(2) . . ?
C14 C13 S2A 11.8(3) . . ?
C12 C13 H13 126.1 . . ?
C14 C13 H13 126.1 . . ?
S2A C13 H13 114.4 . . ?
C15 C14 C13 110.7(6) . . ?
C15 C14 H14 124.6 . . ?
C13 C14 H14 124.6 . . ?
C13 S2A C15 93.85(17) . . ?
C14 C15 C14A 103.3(6) . . ?
C14 C15 C16 127.3(5) . . ?
C14A C15 C16 129.4(5) . . ?
C14 C15 S2 111.2(4) . . ?
C14A C15 S2 8.2(5) . . ?
C16 C15 S2 121.5(2) . . ?
C14 C15 S2A 5.7(5) . . ?
C14A C15 S2A 108.7(5) . . ?
C16 C15 S2A 121.9(2) . . ?
S2 C15 S2A 116.48(19) . . ?
C21 C16 C17 118.1(2) . . ?
C21 C16 C15 120.6(2) . . ?
C17 C16 C15 121.3(2) . . ?
C18 C17 C16 121.1(2) . . ?
C18 C17 H17 119.4 . . ?
C16 C17 H17 119.4 . . ?
C17 C18 C19 120.8(2) . . ?
C17 C18 H18 119.6 . . ?
C19 C18 H18 119.6 . . ?
C18 C19 C20 118.5(2) . . ?
C18 C19 C22 120.1(2) . 2_666 ?
C20 C19 C22 121.4(2) . 2_666 ?
C21 C20 C19 120.7(2) . . ?
C21 C20 C22 118.7(2) . . ?
C19 C20 C22 120.6(2) . . ?
C20 C21 C16 120.6(2) . . ?
C20 C21 H21 119.7 . . ?
C16 C21 H21 119.7 . . ?
O1 C22 C19 121.1(2) . 2_666 ?
O1 C22 C20 121.0(2) . . ?
C19 C22 C20 117.9(2) 2_666 . ?

loop_
_geom_bond_atom_site_label_1
_geom_bond_atom_site_label_2
_geom_bond_distance
_geom_bond_site_symmetry_2
_geom_bond_publ_flag
S1 C1 1.691(3) . ?
S1 C4 1.712(2) . ?
C3A C4 1.430(10) . ?
C3A C1 1.431(10) . ?
C3A H3A 0.9500 . ?
O1 C22 1.225(3) . ?
C1 C2 1.343(4) . ?
C1 H1 0.9500 . ?
C2 C3 1.402(4) . ?
C2 S1A 1.531(6) . ?
C2 H2 0.9500 . ?
C3 C4 1.420(5) . ?
C3 H3 0.9500 . ?
S1A C4 1.542(6) . ?
C4 C5 1.459(3) . ?
C5 C6 1.399(3) . ?
C5 C10 1.404(3) . ?
C6 C7 1.389(3) . ?
C6 H6 0.9500 . ?
C7 C8 1.401(3) . ?
C7 C11 1.494(3) . ?
C8 C9 1.395(3) . ?
C8 C11 1.478(3) 2_657 ?
C9 C10 1.375(3) . ?
C9 H9 0.9500 . ?
C10 H10 0.9500 . ?
C11 O2 1.222(3) . ?
C11 C8 1.478(3) 2_657 ?
S2 C12 1.632(4) . ?
S2 C15 1.683(3) . ?
C14A C15 1.422(11) . ?
C14A C12 1.481(12) . ?
C14A H14A 0.9500 . ?
C12 C13 1.344(4) . ?
C12 H12 0.9500 . ?
C13 C14 1.498(10) . ?
C13 S2A 1.576(4) . ?
C13 H13 0.9500 . ?
C14 C15 1.398(9) . ?
C14 H14 0.9500 . ?
S2A C15 1.686(3) . ?
C15 C16 1.458(3) . ?
C16 C21 1.398(3) . ?
C16 C17 1.402(3) . ?
C17 C18 1.378(3) . ?
C17 H17 0.9500 . ?
C18 C19 1.392(3) . ?
C18 H18 0.9500 . ?
C19 C20 1.400(3) . ?
C19 C22 1.475(3) 2_666 ?
C20 C21 1.389(3) . ?
C20 C22 1.488(3) . ?
C21 H21 0.9500 . ?
C22 C19 1.475(3) 2_666 ?

loop_
_geom_torsion_atom_site_label_1
_geom_torsion_atom_site_label_2
_geom_torsion_atom_site_label_3
_geom_torsion_atom_site_label_4
_geom_torsion
_geom_torsion_site_symmetry_1
_geom_torsion_site_symmetry_2
_geom_torsion_site_symmetry_3
_geom_torsion_site_symmetry_4
_geom_torsion_publ_flag
C4 C3A C1 C2 1.6(16) . . . . ?
C4 C3A C1 S1 -174(5) . . . . ?
C4 S1 C1 C2 -0.2(2) . . . . ?
C4 S1 C1 C3A 4(4) . . . . ?
C3A C1 C2 C3 -3.4(9) . . . . ?
S1 C1 C2 C3 -2.4(3) . . . . ?
C3A C1 C2 S1A 4.6(9) . . . . ?
S1 C1 C2 S1A 5.6(4) . . . . ?
C1 C2 C3 C4 4.6(4) . . . . ?
S1A C2 C3 C4 -128(3) . . . . ?
C1 C2 S1A C4 -8.3(5) . . . . ?
C3 C2 S1A C4 43(2) . . . . ?
C2 C3 C4 C3A -3.0(9) . . . . ?
C2 C3 C4 C5 176.8(2) . . . . ?
C2 C3 C4 S1A 129(3) . . . . ?
C2 C3 C4 S1 -4.6(3) . . . . ?
C1 C3A C4 C3 0.9(16) . . . . ?
C1 C3A C4 C5 -179.0(7) . . . . ?
C1 C3A C4 S1A -6.5(17) . . . . ?
C1 C3A C4 S1 174(5) . . . . ?
C2 S1A C4 C3 -42(2) . . . . ?
C2 S1A C4 C3A 7.6(10) . . . . ?
C2 S1A C4 C5 -178.6(3) . . . . ?
C2 S1A C4 S1 7.7(5) . . . . ?
C1 S1 C4 C3 2.7(2) . . . . ?
C1 S1 C4 C3A -4(4) . . . . ?
C1 S1 C4 C5 -178.6(2) . . . . ?
C1 S1 C4 S1A -5.0(3) . . . . ?
C3 C4 C5 C6 173.6(3) . . . . ?
C3A C4 C5 C6 -6.6(13) . . . . ?
S1A C4 C5 C6 -177.9(4) . . . . ?
S1 C4 C5 C6 -4.8(3) . . . . ?
C3 C4 C5 C10 -7.5(4) . . . . ?
C3A C4 C5 C10 172.3(13) . . . . ?
S1A C4 C5 C10 1.0(4) . . . . ?
S1 C4 C5 C10 174.11(18) . . . . ?
C10 C5 C6 C7 -0.5(3) . . . . ?
C4 C5 C6 C7 178.5(2) . . . . ?
C5 C6 C7 C8 -0.4(3) . . . . ?
C5 C6 C7 C11 178.8(2) . . . . ?
C6 C7 C8 C9 1.0(3) . . . . ?
C11 C7 C8 C9 -178.3(2) . . . . ?
C6 C7 C8 C11 -178.7(2) . . . 2_657 ?
C11 C7 C8 C11 2.0(4) . . . 2_657 ?
C7 C8 C9 C10 -0.7(3) . . . . ?
C11 C8 C9 C10 179.1(2) 2_657 . . . ?
C8 C9 C10 C5 -0.3(4) . . . . ?
C6 C5 C10 C9 0.8(4) . . . . ?
C4 C5 C10 C9 -178.1(2) . . . . ?
C6 C7 C11 O2 -2.1(3) . . . . ?
C8 C7 C11 O2 177.2(2) . . . . ?
C6 C7 C11 C8 178.8(2) . . . 2_657 ?
C8 C7 C11 C8 -1.9(4) . . . 2_657 ?
C15 C14A C12 C13 3.3(10) . . . . ?
C15 C14A C12 S2 -166(4) . . . . ?
C15 S2 C12 C13 -0.6(3) . . . . ?
C15 S2 C12 C14A 11(3) . . . . ?
C14A C12 C13 C14 -0.7(7) . . . . ?
S2 C12 C13 C14 1.6(5) . . . . ?
C14A C12 C13 S2A -3.1(6) . . . . ?
S2 C12 C13 S2A -0.8(4) . . . . ?
C12 C13 C14 C15 -2.0(8) . . . . ?
S2A C13 C14 C15 168(3) . . . . ?
C12 C13 S2A C15 1.7(3) . . . . ?
C14 C13 S2A C15 -10(2) . . . . ?
C13 C14 C15 C14A 3.9(9) . . . . ?
C13 C14 C15 C16 -176.8(3) . . . . ?
C13 C14 C15 S2 1.7(8) . . . . ?
C13 C14 C15 S2A -156(6) . . . . ?
C12 C14A C15 C14 -4.4(10) . . . . ?
C12 C14A C15 C16 176.3(4) . . . . ?
C12 C14A C15 S2 161(5) . . . . ?
C12 C14A C15 S2A -2.3(10) . . . . ?
C12 S2 C15 C14 -0.7(5) . . . . ?
C12 S2 C15 C14A -16(4) . . . . ?
C12 S2 C15 C16 177.9(2) . . . . ?
C12 S2 C15 S2A 1.7(2) . . . . ?
C13 S2A C15 C14 21(5) . . . . ?
C13 S2A C15 C14A 0.5(6) . . . . ?
C13 S2A C15 C16 -178.2(2) . . . . ?
C13 S2A C15 S2 -2.1(3) . . . . ?
C14 C15 C16 C21 -165.7(6) . . . . ?
C14A C15 C16 C21 13.5(8) . . . . ?
S2 C15 C16 C21 16.0(3) . . . . ?
S2A C15 C16 C21 -168.1(2) . . . . ?
C14 C15 C16 C17 15.8(7) . . . . ?
C14A C15 C16 C17 -165.1(7) . . . . ?
S2 C15 C16 C17 -162.6(2) . . . . ?
S2A C15 C16 C17 13.3(3) . . . . ?
C21 C16 C17 C18 -3.0(3) . . . . ?
C15 C16 C17 C18 175.6(2) . . . . ?
C16 C17 C18 C19 0.4(4) . . . . ?
C17 C18 C19 C20 2.3(3) . . . . ?
C17 C18 C19 C22 -177.0(2) . . . 2_666 ?
C18 C19 C20 C21 -2.4(3) . . . . ?
C22 C19 C20 C21 176.9(2) 2_666 . . . ?
C18 C19 C20 C22 176.6(2) . . . . ?
C22 C19 C20 C22 -4.1(4) 2_666 . . . ?
C19 C20 C21 C16 -0.2(3) . . . . ?
C22 C20 C21 C16 -179.2(2) . . . . ?
C17 C16 C21 C20 2.9(3) . . . . ?
C15 C16 C21 C20 -175.8(2) . . . . ?
C21 C20 C22 O1 4.6(3) . . . . ?
C19 C20 C22 O1 -174.4(2) . . . . ?
C21 C20 C22 C19 -177.0(2) . . . 2_666 ?
C19 C20 C22 C19 4.0(4) . . . 2_666 ?
